data_4329334
loop_
_publ_author_name
'Christos D. Malliakas'
'Jiyong Yao'
'Daniel M. Wells'
'Geng Bang Jin'
'S. Skanthakumar'
'Eun Sang Choi'
'Mahalingam Balasubramanian'
'L. Soderholm'
'Donald E. Ellis'
'Mercouri G. Kanatzidis'
'James A. Ibers'

_publ_section_title
;
 Oxidation State of Uranium in A6Cu12U2S15 (A = K, Rb, Cs) Compounds
;
_journal_name_full 'Inorganic Chemistry'
_journal_page_first 6153
_journal_page_last 6163
_journal_paper_doi 10.1021/ic300172k
_journal_volume 51
_journal_year 2012
_chemical_formula_sum 'Cu12 Rb6 S15 U2'
_chemical_formula_weight 2232.26
_chemical_name_systematic
; 
 ? 
;
_space_group_IT_number 230
_symmetry_cell_setting cubic
_symmetry_space_group_name_Hall '-I 4bd 2c 3'
_symmetry_space_group_name_H-M 'I a -3 d'
_atom_sites_solution_primary direct
_atom_sites_solution_secondary difmap
_cell_angle_alpha 90.00
_cell_angle_beta 90.00
_cell_angle_gamma 90.00
_cell_formula_units_Z 8
_cell_length_a 18.8064(5)
_cell_length_b 18.8064(5)
_cell_length_c 18.8064(5)
_cell_measurement_temperature 153(2)
_cell_volume 6651.5(3)
_diffrn_ambient_temperature 153(2)
_diffrn_measured_fraction_theta_full 0.981
_diffrn_measured_fraction_theta_max 0.981
_diffrn_radiation_monochromator graphite
_diffrn_radiation_source 'fine-focus sealed tube'
_diffrn_radiation_type MoK\a
_diffrn_radiation_wavelength 0.71073
_diffrn_reflns_av_R_equivalents 0.0657
_diffrn_reflns_av_sigmaI/netI 0.0165
_diffrn_reflns_limit_h_max 25
_diffrn_reflns_limit_h_min -25
_diffrn_reflns_limit_k_max 24
_diffrn_reflns_limit_k_min -25
_diffrn_reflns_limit_l_max 24
_diffrn_reflns_limit_l_min -24
_diffrn_reflns_number 36339
_diffrn_reflns_theta_full 28.99
_diffrn_reflns_theta_max 28.99
_diffrn_reflns_theta_min 2.65
_exptl_absorpt_coefficient_mu 26.862
_exptl_absorpt_correction_T_max 0.023
_exptl_absorpt_correction_T_min 0.019
_exptl_absorpt_correction_type numerical
_exptl_absorpt_process_details SADABS
_exptl_crystal_density_diffrn 4.458
_exptl_crystal_F_000 7952
_exptl_crystal_size_max 0.16
_exptl_crystal_size_mid 0.15
_exptl_crystal_size_min 0.14
_refine_diff_density_max 0.983
_refine_diff_density_min -0.857
_refine_diff_density_rms 0.208
_refine_ls_extinction_method none
_refine_ls_goodness_of_fit_ref 1.276
_refine_ls_hydrogen_treatment undef
_refine_ls_matrix_type full
_refine_ls_number_parameters 29
_refine_ls_number_reflns 732
_refine_ls_number_restraints 0
_refine_ls_restrained_S_all 1.276
_refine_ls_R_factor_all 0.0393
_refine_ls_R_factor_gt 0.0258
_refine_ls_shift/su_max 0.000
_refine_ls_shift/su_mean 0.000
_refine_ls_structure_factor_coef Fsqd
_refine_ls_weighting_details 'calc w=1/[\s^2^(Fo^2^)+(0.0200P)^2^+150.0000P] where P=(Fo^2^+2Fc^2^)/3'
_refine_ls_weighting_scheme calc
_refine_ls_wR_factor_gt 0.0567
_refine_ls_wR_factor_ref 0.0645
_reflns_number_gt 613
_reflns_number_total 732
_reflns_threshold_expression >2sigma(I)
_cod_data_source_file ic300172k_si_003_4.cif
_cod_data_source_block Rb6Cu12U2S15_153K
_cod_database_code 4329334

loop_
_symmetry_equiv_pos_as_xyz
'x, y, z'
'-x+1/2, -y, z+1/2'
'-x, y+1/2, -z+1/2'
'x+1/2, -y+1/2, -z'
'z, x, y'
'z+1/2, -x+1/2, -y'
'-z+1/2, -x, y+1/2'
'-z, x+1/2, -y+1/2'
'y, z, x'
'-y, z+1/2, -x+1/2'
'y+1/2, -z+1/2, -x'
'-y+1/2, -z, x+1/2'
'y+3/4, x+1/4, -z+1/4'
'-y+3/4, -x+3/4, -z+3/4'
'y+1/4, -x+1/4, z+3/4'
'-y+1/4, x+3/4, z+1/4'
'x+3/4, z+1/4, -y+1/4'
'-x+1/4, z+3/4, y+1/4'
'-x+3/4, -z+3/4, -y+3/4'
'x+1/4, -z+1/4, y+3/4'
'z+3/4, y+1/4, -x+1/4'
'z+1/4, -y+1/4, x+3/4'
'-z+1/4, y+3/4, x+1/4'
'-z+3/4, -y+3/4, -x+3/4'
'x+1/2, y+1/2, z+1/2'
'-x+1, -y+1/2, z+1'
'-x+1/2, y+1, -z+1'
'x+1, -y+1, -z+1/2'
'z+1/2, x+1/2, y+1/2'
'z+1, -x+1, -y+1/2'
'-z+1, -x+1/2, y+1'
'-z+1/2, x+1, -y+1'
'y+1/2, z+1/2, x+1/2'
'-y+1/2, z+1, -x+1'
'y+1, -z+1, -x+1/2'
'-y+1, -z+1/2, x+1'
'y+5/4, x+3/4, -z+3/4'
'-y+5/4, -x+5/4, -z+5/4'
'y+3/4, -x+3/4, z+5/4'
'-y+3/4, x+5/4, z+3/4'
'x+5/4, z+3/4, -y+3/4'
'-x+3/4, z+5/4, y+3/4'
'-x+5/4, -z+5/4, -y+5/4'
'x+3/4, -z+3/4, y+5/4'
'z+5/4, y+3/4, -x+3/4'
'z+3/4, -y+3/4, x+5/4'
'-z+3/4, y+5/4, x+3/4'
'-z+5/4, -y+5/4, -x+5/4'
'-x, -y, -z'
'x-1/2, y, -z-1/2'
'x, -y-1/2, z-1/2'
'-x-1/2, y-1/2, z'
'-z, -x, -y'
'-z-1/2, x-1/2, y'
'z-1/2, x, -y-1/2'
'z, -x-1/2, y-1/2'
'-y, -z, -x'
'y, -z-1/2, x-1/2'
'-y-1/2, z-1/2, x'
'y-1/2, z, -x-1/2'
'-y-3/4, -x-1/4, z-1/4'
'y-3/4, x-3/4, z-3/4'
'-y-1/4, x-1/4, -z-3/4'
'y-1/4, -x-3/4, -z-1/4'
'-x-3/4, -z-1/4, y-1/4'
'x-1/4, -z-3/4, -y-1/4'
'x-3/4, z-3/4, y-3/4'
'-x-1/4, z-1/4, -y-3/4'
'-z-3/4, -y-1/4, x-1/4'
'-z-1/4, y-1/4, -x-3/4'
'z-1/4, -y-3/4, -x-1/4'
'z-3/4, y-3/4, x-3/4'
'-x+1/2, -y+1/2, -z+1/2'
'x, y+1/2, -z'
'x+1/2, -y, z'
'-x, y, z+1/2'
'-z+1/2, -x+1/2, -y+1/2'
'-z, x, y+1/2'
'z, x+1/2, -y'
'z+1/2, -x, y'
'-y+1/2, -z+1/2, -x+1/2'
'y+1/2, -z, x'
'-y, z, x+1/2'
'y, z+1/2, -x'
'-y-1/4, -x+1/4, z+1/4'
'y-1/4, x-1/4, z-1/4'
'-y+1/4, x+1/4, -z-1/4'
'y+1/4, -x-1/4, -z+1/4'
'-x-1/4, -z+1/4, y+1/4'
'x+1/4, -z-1/4, -y+1/4'
'x-1/4, z-1/4, y-1/4'
'-x+1/4, z+1/4, -y-1/4'
'-z-1/4, -y+1/4, x+1/4'
'-z+1/4, y+1/4, -x-1/4'
'z+1/4, -y-1/4, -x+1/4'
'z-1/4, y-1/4, x-1/4'

loop_
_atom_site_label
_atom_site_type_symbol
_atom_site_fract_x
_atom_site_fract_y
_atom_site_fract_z
_atom_site_U_iso_or_equiv
_atom_site_adp_type
_atom_site_occupancy
_atom_site_symmetry_multiplicity
_atom_site_calc_flag
_atom_site_refinement_flags
U U 0.0000 0.0000 0.0000 0.00742(14) Uani 1 6 d S
Rb Rb -0.21693(3) 0.03307(3) 0.1250 0.01492(18) Uani 1 2 d S
Cu Cu 0.07608(4) 0.00774(4) 0.14300(4) 0.01284(18) Uani 1 1 d .
S1 S 0.04380(7) 0.12668(7) -0.03646(7) 0.0115(3) Uani 1 1 d .
S2 S -0.3750 0.0000 0.2500 0.0108(5) Uani 1 4 d S

loop_
_atom_site_aniso_label
_atom_site_aniso_U_11
_atom_site_aniso_U_22
_atom_site_aniso_U_33
_atom_site_aniso_U_23
_atom_site_aniso_U_13
_atom_site_aniso_U_12
U 0.00742(14) 0.00742(14) 0.00742(14) -0.00005(10) -0.00005(10) -0.00005(10)
Rb 0.0141(2) 0.0141(2) 0.0166(4) 0.0006(2) -0.0006(2) 0.0005(3)
Cu 0.0130(3) 0.0150(4) 0.0105(3) 0.0007(3) -0.0015(3) -0.0007(3)
S1 0.0130(6) 0.0102(6) 0.0114(6) 0.0010(5) -0.0010(5) -0.0004(5)
S2 0.0110(12) 0.0107(7) 0.0107(7) 0.0004(10) 0.000 0.000

loop_
_atom_type_symbol
_atom_type_description
_atom_type_scat_dispersion_real
_atom_type_scat_dispersion_imag
_atom_type_scat_source
S S 0.1246 0.1234 'International Tables Vol C Tables 4.2.6.8 and 6.1.1.4'
Cu Cu 0.3201 1.2651 'International Tables Vol C Tables 4.2.6.8 and 6.1.1.4'
Rb Rb -0.9393 2.9676 'International Tables Vol C Tables 4.2.6.8 and 6.1.1.4'
U U -9.6767 9.6646 'International Tables Vol C Tables 4.2.6.8 and 6.1.1.4'

loop_
_geom_angle_atom_site_label_1
_geom_angle_atom_site_label_2
_geom_angle_atom_site_label_3
_geom_angle
_geom_angle_site_symmetry_1
_geom_angle_site_symmetry_3
S1 U S1 91.98(4) 5 9
S1 U S1 88.02(4) 5 49
S1 U S1 88.02(4) 9 49
S1 U S1 91.98(4) 5 .
S1 U S1 91.98(4) 9 .
S1 U S1 180.0 49 .
S1 U S1 88.02(4) 5 57
S1 U S1 180.0 9 57
S1 U S1 91.98(4) 49 57
S1 U S1 88.02(4) . 57
S1 U S1 180.0 5 53
S1 U S1 88.02(4) 9 53
S1 U S1 91.98(4) 49 53
S1 U S1 88.02(4) . 53
S1 U S1 91.98(4) 57 53
S1 U Cu 46.10(3) 5 9
S1 U Cu 92.29(3) 9 9
S1 U Cu 134.12(3) 49 9
S1 U Cu 45.88(3) . 9
S1 U Cu 87.71(3) 57 9
S1 U Cu 133.90(3) 53 9
S1 U Cu 92.29(3) 5 5
S1 U Cu 45.88(3) 9 5
S1 U Cu 133.90(3) 49 5
S1 U Cu 46.10(3) . 5
S1 U Cu 134.12(3) 57 5
S1 U Cu 87.71(3) 53 5
Cu U Cu 61.44(2) 9 5
S1 U Cu 87.71(3) 5 53
S1 U Cu 134.12(3) 9 53
S1 U Cu 46.10(3) 49 53
S1 U Cu 133.90(3) . 53
S1 U Cu 45.88(3) 57 53
S1 U Cu 92.29(3) 53 53
Cu U Cu 118.57(2) 9 53
Cu U Cu 180.0 5 53
S1 U Cu 45.88(3) 5 .
S1 U Cu 46.10(3) 9 .
S1 U Cu 87.71(3) 49 .
S1 U Cu 92.29(3) . .
S1 U Cu 133.90(3) 57 .
S1 U Cu 134.12(3) 53 .
Cu U Cu 61.44(2) 9 .
Cu U Cu 61.44(2) 5 .
Cu U Cu 118.57(2) 53 .
S1 U Cu 133.90(3) 5 57
S1 U Cu 87.71(3) 9 57
S1 U Cu 45.88(3) 49 57
S1 U Cu 134.11(3) . 57
S1 U Cu 92.29(3) 57 57
S1 U Cu 46.10(3) 53 57
Cu U Cu 180.0 9 57
Cu U Cu 118.56(2) 5 57
Cu U Cu 61.43(2) 53 57
Cu U Cu 118.57(2) . 57
S1 U Cu 134.12(3) 5 49
S1 U Cu 133.90(3) 9 49
S1 U Cu 92.29(3) 49 49
S1 U Cu 87.71(3) . 49
S1 U Cu 46.10(3) 57 49
S1 U Cu 45.88(3) 53 49
Cu U Cu 118.56(2) 9 49
Cu U Cu 118.56(2) 5 49
Cu U Cu 61.43(2) 53 49
Cu U Cu 180.0 . 49
Cu U Cu 61.43(2) 57 49
S1 Rb S1 104.26(5) 70_556 82_455
S1 Rb S1 91.68(3) 70_556 5
S1 Rb S1 152.73(2) 82_455 5
S1 Rb S1 152.73(2) 70_556 17_455
S1 Rb S1 91.67(3) 82_455 17_455
S1 Rb S1 83.20(5) 5 17_455
S1 Rb Cu 92.00(3) 70_556 89
S1 Rb Cu 78.56(3) 82_455 89
S1 Rb Cu 123.53(3) 5 89
S1 Rb Cu 69.32(3) 17_455 89
S1 Rb Cu 78.56(3) 70_556 53
S1 Rb Cu 92.00(3) 82_455 53
S1 Rb Cu 69.31(3) 5 53
S1 Rb Cu 123.53(3) 17_455 53
Cu Rb Cu 164.70(3) 89 53
S1 Rb S1 90.68(3) 70_556 93
S1 Rb S1 114.39(2) 82_455 93
S1 Rb S1 86.92(3) 5 93
S1 Rb S1 62.39(4) 17_455 93
Cu Rb S1 36.72(2) 89 93
Cu Rb S1 153.34(3) 53 93
S1 Rb S1 114.38(2) 70_556 57
S1 Rb S1 90.67(3) 82_455 57
S1 Rb S1 62.39(4) 5 57
S1 Rb S1 86.91(3) 17_455 57
Cu Rb S1 153.34(3) 89 57
Cu Rb S1 36.72(2) 53 57
S1 Rb S1 139.53(5) 93 57
S1 Rb S2 65.74(3) 70_556 .
S1 Rb S2 66.32(3) 82_455 .
S1 Rb S2 140.95(2) 5 .
S1 Rb S2 102.31(2) 17_455 .
Cu Rb S2 34.723(11) 89 .
Cu Rb S2 130.22(2) 53 .
S1 Rb S2 63.28(2) 93 .
S1 Rb S2 155.16(3) 57 .
S1 Rb S2 66.31(3) 70_556 6_445
S1 Rb S2 65.74(3) 82_455 6_445
S1 Rb S2 102.31(2) 5 6_445
S1 Rb S2 140.94(2) 17_455 6_445
Cu Rb S2 130.22(2) 89 6_445
Cu Rb S2 34.722(11) 53 6_445
S1 Rb S2 155.16(3) 93 6_445
S1 Rb S2 63.28(2) 57 6_445
S2 Rb S2 97.122(17) . 6_445
S1 Rb Cu 78.96(3) 70_556 75_455
S1 Rb Cu 34.46(3) 82_455 75_455
S1 Rb Cu 170.56(3) 5 75_455
S1 Rb Cu 104.55(3) 17_455 75_455
Cu Rb Cu 56.322(19) 89 75_455
Cu Rb Cu 109.52(2) 53 75_455
S1 Rb Cu 91.90(2) 93 75_455
S1 Rb Cu 122.63(3) 57 75_455
S2 Rb Cu 32.870(11) . 75_455
S2 Rb Cu 75.201(17) 6_445 75_455
S1 Rb Cu 34.46(3) 70_556 63_556
S1 Rb Cu 78.96(3) 82_455 63_556
S1 Rb Cu 104.55(3) 5 63_556
S1 Rb Cu 170.55(3) 17_455 63_556
Cu Rb Cu 109.52(2) 89 63_556
Cu Rb Cu 56.321(19) 53 63_556
S1 Rb Cu 122.63(3) 93 63_556
S1 Rb Cu 91.90(2) 57 63_556
S2 Rb Cu 75.202(17) . 63_556
S2 Rb Cu 32.868(11) 6_445 63_556
Cu Rb Cu 68.31(2) 75_455 63_556
S2 Cu S1 122.37(5) 50_656 5
S2 Cu S1 123.51(5) 50_656 9
S1 Cu S1 113.36(7) 5 9
S2 Cu U 172.65(3) 50_656 .
S1 Cu U 56.71(4) 5 .
S1 Cu U 56.66(4) 9 .
S2 Cu Rb 80.62(2) 50_656 57
S1 Cu Rb 73.63(4) 5 57
S1 Cu Rb 108.17(4) 9 57
U Cu Rb 92.34(2) . 57
S2 Cu Rb 70.059(17) 50_656 75
S1 Cu Rb 165.65(4) 5 75
S1 Cu Rb 56.34(4) 9 75
U Cu Rb 111.990(19) . 75
Rb Cu Rb 117.856(18) 57 75
S2 Cu Rb 69.615(17) 50_656 83
S1 Cu Rb 55.92(4) 5 83
S1 Cu Rb 164.77(4) 9 83
U Cu Rb 111.471(19) . 83
Rb Cu Rb 80.306(15) 57 83
Rb Cu Rb 131.577(19) 75 83
Cu S1 Cu 87.72(6) 9 5
Cu S1 U 77.40(4) 9 .
Cu S1 U 77.24(4) 5 .
Cu S1 Rb 89.99(5) 9 79
Cu S1 Rb 89.21(5) 5 79
U S1 Rb 161.71(5) . 79
Cu S1 Rb 157.66(6) 9 9
Cu S1 Rb 114.42(5) 5 9
U S1 Rb 103.58(4) . 9
Rb S1 Rb 93.14(4) 79 9
Cu S1 Rb 69.65(4) 9 53
Cu S1 Rb 157.32(6) 5 53
U S1 Rb 98.47(4) . 53
Rb S1 Rb 89.29(3) 79 53
Rb S1 Rb 88.26(3) 9 53
Cu S2 Cu 93.04(4) 50_556 89
Cu S2 Cu 106.94(4) 50_556 68_556
Cu S2 Cu 130.97(4) 89 68_556
Cu S2 Cu 130.97(4) 50_556 75_455
Cu S2 Cu 106.93(4) 89 75_455
Cu S2 Cu 93.04(4) 68_556 75_455
Cu S2 Rb 150.00(2) 50_556 .
Cu S2 Rb 64.66(2) 89 .
Cu S2 Rb 77.620(19) 68_556 .
Cu S2 Rb 77.074(19) 75_455 .
Cu S2 Rb 77.077(19) 50_556 28_445
Cu S2 Rb 77.623(19) 89 28_445
Cu S2 Rb 64.66(2) 68_556 28_445
Cu S2 Rb 149.99(2) 75_455 28_445
Rb S2 Rb 78.565(7) . 28_445
Cu S2 Rb 64.66(2) 50_556 12_455
Cu S2 Rb 150.00(2) 89 12_455
Cu S2 Rb 77.075(19) 68_556 12_455
Cu S2 Rb 77.622(19) 75_455 12_455
Rb S2 Rb 142.879(17) . 12_455
Rb S2 Rb 113.634(4) 28_445 12_455
Cu S2 Rb 77.622(19) 50_556 34_444
Cu S2 Rb 77.075(19) 89 34_444
Cu S2 Rb 149.99(2) 68_556 34_444
Cu S2 Rb 64.66(2) 75_455 34_444
Rb S2 Rb 113.632(4) . 34_444
Rb S2 Rb 142.882(18) 28_445 34_444
Rb S2 Rb 78.565(7) 12_455 34_444

loop_
_geom_bond_atom_site_label_1
_geom_bond_atom_site_label_2
_geom_bond_distance
_geom_bond_site_symmetry_2
U S1 2.6122(14) 5
U S1 2.6123(14) 9
U S1 2.6123(14) 49
U S1 2.6123(14) .
U S1 2.6123(14) 57
U S1 2.6124(14) 53
U Cu 3.0498(7) 9
U Cu 3.0498(7) 5
U Cu 3.0498(7) 53
U Cu 3.0498(7) .
U Cu 3.0498(7) 57
U Cu 3.0499(7) 49
Rb S1 3.3145(15) 70_556
Rb S1 3.3146(15) 82_455
Rb S1 3.4003(14) 5
Rb S1 3.4003(14) 17_455
Rb Cu 3.5182(7) 89
Rb Cu 3.5183(7) 53
Rb S1 3.6003(14) 93
Rb S1 3.6004(14) 57
Rb S2 3.8406(5) .
Rb S2 3.8406(5) 6_445
Rb Cu 3.9821(10) 75_455
Rb Cu 3.9821(10) 63_556
Cu S2 2.2172(7) 50_656
Cu S1 2.2436(15) 5
Cu S1 2.2532(15) 9
Cu Rb 3.5183(7) 57
Cu Rb 3.9821(10) 75
Cu Rb 4.0020(10) 83
S1 Cu 2.2435(15) 9
S1 Cu 2.2532(15) 5
S1 Rb 3.3146(15) 79
S1 Rb 3.4002(14) 9
S1 Rb 3.6003(14) 53
S2 Cu 2.2173(7) 50_556
S2 Cu 2.2173(7) 89
S2 Cu 2.2173(7) 68_556
S2 Cu 2.2174(7) 75_455
S2 Rb 3.8406(5) 28_445
S2 Rb 3.8406(5) 12_455
S2 Rb 3.8407(5) 34_444
